data_2213120
loop_
_publ_author_name
'Peifer, Christian'
'Schollmeyer, Dieter'
'Kinkel, Katrin'
'Laufer, Stefan'

_publ_section_title
;
 3-(4-Fluorophenyl)-1-methyl-4-(4-pyridyl)quinolin-2(1<i>H</i>)-one
;
_journal_coeditor_code BH2088
_journal_issue 5
_journal_name_full 'Acta Crystallographica Section E'
_journal_page_first o2457
_journal_page_last o2459
_journal_paper_doi 10.1107/S1600536807014638
_journal_volume 63
_journal_year 2007
_chemical_formula_iupac 'C21 H15 F N2 O'
_chemical_formula_moiety 'C21 H15 F N2 O'
_chemical_formula_sum 'C21 H15 F N2 O'
_chemical_formula_weight 330.355
_chemical_melting_point 524.7
_chemical_name_systematic
;
3-(4-Fluorophenyl)-1-methyl-4-(4-pyridyl)quinolin-2(1<i>H</i>)-one
;
_space_group_IT_number 14
_symmetry_cell_setting monoclinic
_symmetry_space_group_name_Hall '-P 2yn'
_symmetry_space_group_name_H-M 'P 1 21/n 1'
_atom_sites_solution_hydrogens geom
_atom_sites_solution_primary direct
_atom_sites_solution_secondary difmap
_audit_creation_method SHELXL97
_cell_angle_alpha 90.00
_cell_angle_beta 105.259(4)
_cell_angle_gamma 90.00
_cell_formula_units_Z 4
_cell_length_a 9.3217(6)
_cell_length_b 18.1539(11)
_cell_length_c 9.9297(7)
_cell_measurement_reflns_used 2517
_cell_measurement_temperature 193(2)
_cell_measurement_theta_max 30.3
_cell_measurement_theta_min 2.4
_cell_volume 1621.12(19)
_computing_cell_refinement APEX2
_computing_data_collection 'APEX2 (Bruker, 2006)'
_computing_data_reduction APEX2
_computing_molecular_graphics
;
ORTEPII (Johnson, 1976) and SYBYL (Tripos Associates Inc., 1996)
;
_computing_publication_material 'SHELXL97 and PLATON (Spek, 2003)'
_computing_structure_refinement 'SHELXL97 (Sheldrick, 1997)'
_computing_structure_solution 'SIR92 (Altomare <i>et al.</i>,  1994)'
_diffrn_ambient_temperature 193(2)
_diffrn_measured_fraction_theta_full 0.996
_diffrn_measured_fraction_theta_max 0.996
_diffrn_measurement_device '\k-geometry diffractometer'
_diffrn_measurement_device_type 'Bruker SMART APEX2 CCD area-detector'
_diffrn_measurement_method '\w and \f'
_diffrn_radiation_monochromator graphite
_diffrn_radiation_type MoK\a
_diffrn_radiation_wavelength 0.71073
_diffrn_reflns_av_R_equivalents 0.0418
_diffrn_reflns_av_sigmaI/netI 0.0493
_diffrn_reflns_limit_h_max 11
_diffrn_reflns_limit_h_min -12
_diffrn_reflns_limit_k_max 23
_diffrn_reflns_limit_k_min -20
_diffrn_reflns_limit_l_max 13
_diffrn_reflns_limit_l_min -12
_diffrn_reflns_number 10801
_diffrn_reflns_theta_full 28.00
_diffrn_reflns_theta_max 28.00
_diffrn_reflns_theta_min 2.24
_diffrn_standards_decay_% 0
_diffrn_standards_interval_count 0
_diffrn_standards_interval_time 0
_diffrn_standards_number 0
_exptl_absorpt_coefficient_mu 0.092
_exptl_absorpt_correction_T_max 0.9917
_exptl_absorpt_correction_T_min 0.9391
_exptl_absorpt_correction_type multi-scan
_exptl_absorpt_process_details '(CORINC; Dr\"ager & Gattow, 1971)'
_exptl_crystal_colour colourless
_exptl_crystal_density_diffrn 1.354
_exptl_crystal_density_method 'not measured'
_exptl_crystal_description needle
_exptl_crystal_F_000 688
_exptl_crystal_size_max 0.49
_exptl_crystal_size_mid 0.24
_exptl_crystal_size_min 0.09
_refine_diff_density_max 0.285
_refine_diff_density_min -0.243
_refine_ls_extinction_method none
_refine_ls_goodness_of_fit_ref 1.039
_refine_ls_hydrogen_treatment constr
_refine_ls_matrix_type full
_refine_ls_number_parameters 227
_refine_ls_number_reflns 3895
_refine_ls_number_restraints 0
_refine_ls_restrained_S_all 1.039
_refine_ls_R_factor_all 0.0735
_refine_ls_R_factor_gt 0.0494
_refine_ls_shift/su_max 0.001
_refine_ls_shift/su_mean 0.000
_refine_ls_structure_factor_coef Fsqd
_refine_ls_weighting_details 'calc w = 1/[\s^2^(Fo^2^)+(0.0967P)^2^+0.0759P] where P=(Fo^2^+2Fc^2^)/3'
_refine_ls_weighting_scheme calc
_refine_ls_wR_factor_obs 0.1436
_refine_ls_wR_factor_ref 0.1638
_reflns_number_gt 2765
_reflns_number_total 3895
_reflns_threshold_expression I>2\s(I)
_cod_data_source_file bh2088.cif
_cod_data_source_block II
_cod_original_cell_volume 1621.12(18)
_cod_original_sg_symbol_H-M 'P 21/n'
_cod_database_code 2213120

loop_
_symmetry_equiv_pos_as_xyz
'x, y, z'
'-x+1/2, y+1/2, -z+1/2'
'-x, -y, -z'
'x-1/2, -y-1/2, z-1/2'

loop_
_atom_site_type_symbol
_atom_site_label
_atom_site_fract_x
_atom_site_fract_y
_atom_site_fract_z
_atom_site_U_iso_or_equiv
_atom_site_adp_type
_atom_site_calc_flag
_atom_site_refinement_flags
_atom_site_occupancy
C C1 0.28229(17) 0.97326(8) 0.75822(17) 0.0220(3) Uani d . 1
C C2 0.23088(17) 1.04496(9) 0.69529(18) 0.0260(4) Uani d . 1
N N3 0.33071(14) 1.08487(7) 0.64251(15) 0.0245(3) Uani d . 1
C C4 0.47674(17) 1.06182(8) 0.65352(17) 0.0226(3) Uani d . 1
C C5 0.57709(19) 1.10673(9) 0.60710(18) 0.0290(4) Uani d . 1
H H5 0.5469 1.1541 0.5695 0.035 Uiso calc R 1
C C6 0.71919(19) 1.08205(10) 0.61617(19) 0.0316(4) Uani d . 1
H H6 0.7860 1.1127 0.5842 0.038 Uiso calc R 1
C C7 0.76678(18) 1.01292(10) 0.67137(19) 0.0307(4) Uani d . 1
H H7 0.8643 0.9961 0.6752 0.037 Uiso calc R 1
C C8 0.67031(18) 0.96948(9) 0.72018(18) 0.0268(4) Uani d . 1
H H8 0.7029 0.9227 0.7592 0.032 Uiso calc R 1
C C9 0.52457(17) 0.99268(9) 0.71380(17) 0.0223(3) Uani d . 1
C C10 0.42156(17) 0.94869(8) 0.76635(16) 0.0217(3) Uani d . 1
O O11 0.10585(13) 1.06895(7) 0.68856(16) 0.0411(4) Uani d . 1
C C12 0.17411(17) 0.92918(8) 0.81275(18) 0.0232(3) Uani d . 1
C C13 0.09379(19) 0.87252(10) 0.73244(19) 0.0300(4) Uani d . 1
H H13 0.1040 0.8636 0.6412 0.036 Uiso calc R 1
C C14 -0.00143(19) 0.82896(10) 0.7855(2) 0.0322(4) Uani d . 1
H H14 -0.0570 0.7904 0.7311 0.039 Uiso calc R 1
C C15 -0.01331(19) 0.84276(10) 0.9170(2) 0.0314(4) Uani d . 1
C C16 0.0605(2) 0.89897(11) 0.9981(2) 0.0412(5) Uani d . 1
H H16 0.0476 0.9080 1.0884 0.049 Uiso calc R 1
C C17 0.1549(2) 0.94257(11) 0.9443(2) 0.0369(4) Uani d . 1
H H17 0.2070 0.9821 0.9985 0.044 Uiso calc R 1
F F18 -0.10398(14) 0.79862(7) 0.97014(14) 0.0508(4) Uani d . 1
C C19 0.47406(17) 0.87620(9) 0.83307(17) 0.0228(3) Uani d . 1
C C20 0.5448(2) 0.87174(10) 0.97321(19) 0.0339(4) Uani d . 1
H H20 0.5593 0.9147 1.0298 0.041 Uiso calc R 1
C C21 0.5947(2) 0.80380(10) 1.0310(2) 0.0379(5) Uani d . 1
H H21 0.6428 0.8019 1.1280 0.045 Uiso calc R 1
N N22 0.57944(17) 0.74128(8) 0.95892(17) 0.0339(4) Uani d . 1
C C23 0.5100(2) 0.74613(9) 0.8233(2) 0.0336(4) Uani d . 1
H H23 0.4965 0.7022 0.7695 0.040 Uiso calc R 1
C C24 0.4566(2) 0.81133(9) 0.75641(19) 0.0296(4) Uani d . 1
H H24 0.4086 0.8117 0.6593 0.036 Uiso calc R 1
C C25 0.2754(2) 1.15245(10) 0.5651(2) 0.0332(4) Uani d . 1
H H25A 0.3216 1.1953 0.6194 0.050 Uiso calc R 1
H H25B 0.1672 1.1552 0.5489 0.050 Uiso calc R 1
H H25C 0.3005 1.1519 0.4752 0.050 Uiso calc R 1

loop_
_atom_site_aniso_label
_atom_site_aniso_U_11
_atom_site_aniso_U_22
_atom_site_aniso_U_33
_atom_site_aniso_U_12
_atom_site_aniso_U_13
_atom_site_aniso_U_23
C1 0.0243(8) 0.0202(8) 0.0225(8) -0.0027(6) 0.0079(6) -0.0031(6)
C2 0.0250(8) 0.0224(8) 0.0311(9) 0.0001(6) 0.0085(7) -0.0015(7)
N3 0.0262(7) 0.0206(7) 0.0275(8) 0.0027(5) 0.0085(5) 0.0024(6)
C4 0.0255(8) 0.0213(8) 0.0211(8) -0.0024(6) 0.0063(6) -0.0033(6)
C5 0.0344(9) 0.0258(9) 0.0280(9) -0.0051(7) 0.0103(7) 0.0011(7)
C6 0.0310(9) 0.0368(10) 0.0300(10) -0.0117(7) 0.0135(7) -0.0027(8)
C7 0.0227(8) 0.0398(10) 0.0306(10) -0.0041(7) 0.0086(7) -0.0052(8)
C8 0.0249(8) 0.0259(8) 0.0295(9) -0.0003(6) 0.0070(6) -0.0037(7)
C9 0.0232(7) 0.0212(8) 0.0220(8) -0.0016(6) 0.0052(6) -0.0032(6)
C10 0.0263(8) 0.0194(7) 0.0201(8) -0.0014(6) 0.0073(6) -0.0014(6)
O11 0.0281(7) 0.0314(7) 0.0677(10) 0.0078(5) 0.0196(6) 0.0113(7)
C12 0.0223(7) 0.0202(8) 0.0277(9) 0.0008(6) 0.0077(6) -0.0006(6)
C13 0.0323(9) 0.0300(9) 0.0301(9) -0.0047(7) 0.0124(7) -0.0057(7)
C14 0.0300(9) 0.0269(9) 0.0404(11) -0.0070(7) 0.0104(7) -0.0042(8)
C15 0.0279(8) 0.0292(9) 0.0400(11) -0.0025(7) 0.0142(7) 0.0084(8)
C16 0.0495(12) 0.0501(12) 0.0292(10) -0.0121(9) 0.0192(9) -0.0052(9)
C17 0.0423(10) 0.0385(10) 0.0329(10) -0.0146(8) 0.0155(8) -0.0111(8)
F18 0.0510(7) 0.0498(7) 0.0596(9) -0.0166(5) 0.0290(6) 0.0087(6)
C19 0.0228(7) 0.0218(8) 0.0259(8) -0.0005(6) 0.0102(6) 0.0013(6)
C20 0.0438(10) 0.0271(9) 0.0290(10) 0.0002(7) 0.0063(8) -0.0032(8)
C21 0.0476(11) 0.0339(10) 0.0297(10) 0.0016(8) 0.0059(8) 0.0029(8)
N22 0.0405(9) 0.0263(7) 0.0363(9) 0.0011(6) 0.0123(7) 0.0072(7)
C23 0.0468(11) 0.0211(8) 0.0349(11) 0.0007(7) 0.0142(8) -0.0005(7)
C24 0.0403(9) 0.0223(8) 0.0257(9) -0.0009(7) 0.0079(7) 0.0002(7)
C25 0.0390(10) 0.0250(8) 0.0356(11) 0.0047(7) 0.0095(8) 0.0065(7)

loop_
_atom_type_symbol
_atom_type_description
_atom_type_scat_dispersion_real
_atom_type_scat_dispersion_imag
_atom_type_scat_source
C C 0.0033 0.0016 'International Tables Vol C Tables 4.2.6.8 and 6.1.1.4'
H H 0.0000 0.0000 'International Tables Vol C Tables 4.2.6.8 and 6.1.1.4'
N N 0.0061 0.0033 'International Tables Vol C Tables 4.2.6.8 and 6.1.1.4'
O O 0.0106 0.0060 'International Tables Vol C Tables 4.2.6.8 and 6.1.1.4'
F F 0.0171 0.0103 'International Tables Vol C Tables 4.2.6.8 and 6.1.1.4'

loop_
_geom_angle_atom_site_label_1
_geom_angle_atom_site_label_2
_geom_angle_atom_site_label_3
_geom_angle
C10 C1 C2 121.16(14)
C10 C1 C12 121.93(14)
C2 C1 C12 116.91(13)
O11 C2 N3 121.02(15)
O11 C2 C1 122.38(15)
N3 C2 C1 116.60(13)
C2 N3 C4 123.34(13)
C2 N3 C25 117.19(13)
C4 N3 C25 119.38(14)
N3 C4 C5 121.18(14)
N3 C4 C9 119.40(14)
C5 C4 C9 119.42(15)
C6 C5 C4 120.04(16)
C6 C5 H5 120.0
C4 C5 H5 120.0
C5 C6 C7 121.26(15)
C5 C6 H6 119.4
C7 C6 H6 119.4
C8 C7 C6 118.97(16)
C8 C7 H7 120.5
C6 C7 H7 120.5
C7 C8 C9 121.66(16)
C7 C8 H8 119.2
C9 C8 H8 119.2
C8 C9 C4 118.59(15)
C8 C9 C10 122.85(15)
C4 C9 C10 118.55(14)
C1 C10 C9 120.86(14)
C1 C10 C19 120.83(14)
C9 C10 C19 118.30(13)
C17 C12 C13 119.07(15)
C17 C12 C1 120.92(14)
C13 C12 C1 119.99(15)
C14 C13 C12 120.21(17)
C14 C13 H13 119.9
C12 C13 H13 119.9
C15 C14 C13 118.63(16)
C15 C14 H14 120.7
C13 C14 H14 120.7
C14 C15 F18 118.46(16)
C14 C15 C16 123.09(16)
F18 C15 C16 118.44(17)
C15 C16 C17 118.03(18)
C15 C16 H16 121.0
C17 C16 H16 121.0
C12 C17 C16 120.91(17)
C12 C17 H17 119.5
C16 C17 H17 119.5
C20 C19 C24 117.40(15)
C20 C19 C10 120.87(15)
C24 C19 C10 121.71(15)
C19 C20 C21 119.32(16)
C19 C20 H20 120.3
C21 C20 H20 120.3
N22 C21 C20 123.98(18)
N22 C21 H21 118.0
C20 C21 H21 118.0
C21 N22 C23 116.23(15)
N22 C23 C24 123.94(16)
N22 C23 H23 118.0
C24 C23 H23 118.0
C23 C24 C19 119.12(16)
C23 C24 H24 120.4
C19 C24 H24 120.4
N3 C25 H25A 109.5
N3 C25 H25B 109.5
H25A C25 H25B 109.5
N3 C25 H25C 109.5
H25A C25 H25C 109.5
H25B C25 H25C 109.5

loop_
_geom_bond_atom_site_label_1
_geom_bond_atom_site_label_2
_geom_bond_distance
C1 C10 1.355(2)
C1 C2 1.469(2)
C1 C12 1.496(2)
C2 O11 1.2294(19)
C2 N3 1.386(2)
N3 C4 1.401(2)
N3 C25 1.467(2)
C4 C5 1.407(2)
C4 C9 1.411(2)
C5 C6 1.379(2)
C5 H5 0.9500
C6 C7 1.394(3)
C6 H6 0.9500
C7 C8 1.377(2)
C7 H7 0.9500
C8 C9 1.408(2)
C8 H8 0.9500
C9 C10 1.448(2)
C10 C19 1.496(2)
C12 C17 1.386(3)
C12 C13 1.393(2)
C13 C14 1.392(2)
C13 H13 0.9500
C14 C15 1.363(3)
C14 H14 0.9500
C15 F18 1.3672(19)
C15 C16 1.368(3)
C16 C17 1.390(3)
C16 H16 0.9500
C17 H17 0.9500
C19 C20 1.377(2)
C19 C24 1.388(2)
C20 C21 1.388(3)
C20 H20 0.9500
C21 N22 1.329(2)
C21 H21 0.9500
N22 C23 1.334(2)
C23 C24 1.384(2)
C23 H23 0.9500
C24 H24 0.9500
C25 H25A 0.9800
C25 H25B 0.9800
C25 H25C 0.9800

loop_
_geom_hbond_atom_site_label_D
_geom_hbond_atom_site_label_H
_geom_hbond_atom_site_label_A
_geom_hbond_site_symmetry_A
_geom_hbond_distance_DH
_geom_hbond_distance_HA
_geom_hbond_distance_DA
_geom_hbond_angle_DHA
_geom_hbond_publ_flag
C7 H7 O11 1_655 0.95 2.58 3.282(2) 130.4 y
C13 H13 N22 4_575 0.95 2.60 3.387(2) 141.1 y

loop_
_geom_torsion_atom_site_label_1
_geom_torsion_atom_site_label_2
_geom_torsion_atom_site_label_3
_geom_torsion_atom_site_label_4
_geom_torsion
C10 C1 C2 O11 -178.90(17)
C12 C1 C2 O11 1.0(3)
C10 C1 C2 N3 1.4(2)
C12 C1 C2 N3 -178.77(14)
O11 C2 N3 C4 176.77(16)
C1 C2 N3 C4 -3.5(2)
O11 C2 N3 C25 -6.6(2)
C1 C2 N3 C25 173.12(15)
C2 N3 C4 C5 -175.43(15)
C25 N3 C4 C5 8.0(2)
C2 N3 C4 C9 3.8(2)
C25 N3 C4 C9 -172.72(15)
N3 C4 C5 C6 -178.50(15)
C9 C4 C5 C6 2.3(3)
C4 C5 C6 C7 -0.2(3)
C5 C6 C7 C8 -1.4(3)
C6 C7 C8 C9 1.0(3)
C7 C8 C9 C4 1.0(2)
C7 C8 C9 C10 -178.97(16)
N3 C4 C9 C8 178.12(14)
C5 C4 C9 C8 -2.6(2)
N3 C4 C9 C10 -1.9(2)
C5 C4 C9 C10 177.38(15)
C2 C1 C10 C9 0.4(2)
C12 C1 C10 C9 -179.50(15)
C2 C1 C10 C19 178.83(14)
C12 C1 C10 C19 -1.0(2)
C8 C9 C10 C1 179.90(15)
C4 C9 C10 C1 -0.1(2)
C8 C9 C10 C19 1.4(2)
C4 C9 C10 C19 -178.63(14)
C10 C1 C12 C17 97.0(2)
C2 C1 C12 C17 -82.8(2)
C10 C1 C12 C13 -81.3(2)
C2 C1 C12 C13 98.83(18)
C17 C12 C13 C14 -1.6(3)
C1 C12 C13 C14 176.78(15)
C12 C13 C14 C15 -0.4(3)
C13 C14 C15 F18 -178.31(15)
C13 C14 C15 C16 2.1(3)
C14 C15 C16 C17 -1.8(3)
F18 C15 C16 C17 178.64(18)
C13 C12 C17 C16 1.9(3)
C1 C12 C17 C16 -176.42(17)
C15 C16 C17 C12 -0.3(3)
C1 C10 C19 C20 -91.0(2)
C9 C10 C19 C20 87.5(2)
C1 C10 C19 C24 90.4(2)
C9 C10 C19 C24 -91.09(19)
C24 C19 C20 C21 -0.1(3)
C10 C19 C20 C21 -178.68(16)
C19 C20 C21 N22 0.4(3)
C20 C21 N22 C23 -0.7(3)
C21 N22 C23 C24 0.7(3)
N22 C23 C24 C19 -0.5(3)
C20 C19 C24 C23 0.1(2)
C10 C19 C24 C23 178.72(15)

loop_
_cod_related_entry_id
_cod_related_entry_database
_cod_related_entry_code
1 ChemSpider 21124902
